data_7025583
loop_
_publ_author_name
'Nie, Kun'
'Gu, Xiangyong'
'Yao, Yingming'
'Zhang, Yong'
'Shen, Qi'

_publ_section_title
;
 Synthesis and characterization of amine bridged bis(phenolate) lanthanide
 aryloxides and their application in the polymerization of lactide.
;
_journal_issue 29
_journal_name_full 'Dalton transactions (Cambridge, England : 2003)'
_journal_page_first 6832
_journal_page_last 6840
_journal_paper_doi 10.1039/c001888k
_journal_volume 39
_journal_year 2010
_chemical_formula_moiety 'C49 H77 N2 Nd O5'
_chemical_formula_sum 'C49 H77 N2 Nd O5'
_chemical_formula_weight 918.37
_chemical_name_systematic
;
?
;
_space_group_IT_number 62
_symmetry_cell_setting orthorhombic
_symmetry_Int_Tables_number 62
_symmetry_space_group_name_Hall '-P 2ac 2n'
_symmetry_space_group_name_H-M 'P n m a'
_atom_sites_solution_hydrogens geom
_atom_sites_solution_primary direct
_atom_sites_solution_secondary difmap
_audit_creation_method SHELXL-97
_cell_angle_alpha 90.00
_cell_angle_beta 90.00
_cell_angle_gamma 90.00
_cell_formula_units_Z 4
_cell_length_a 21.889(2)
_cell_length_b 20.6138(18)
_cell_length_c 10.7149(9)
_cell_measurement_reflns_used 17789
_cell_measurement_temperature 223(2)
_cell_measurement_theta_max 27.5
_cell_measurement_theta_min 3.1
_cell_volume 4834.7(7)
_computing_cell_refinement CrystalClear
_computing_data_collection CrystalClear
_computing_data_reduction CrystalStructure
_computing_structure_refinement 'SHELXL-97 (Sheldrick, 1997)'
_computing_structure_solution 'SHELXS-97 (Sheldrick, 1990)'
_diffrn_ambient_temperature 223(2)
_diffrn_detector_area_resol_mean 14.63
_diffrn_measured_fraction_theta_full 0.994
_diffrn_measured_fraction_theta_max 0.994
_diffrn_measurement_device_type 'Rigaku Saturn'
_diffrn_measurement_method \w
_diffrn_radiation_monochromator graphite
_diffrn_radiation_source 'fine-focus sealed tube'
_diffrn_radiation_type MoK\a
_diffrn_radiation_wavelength 0.71075
_diffrn_reflns_av_R_equivalents 0.0349
_diffrn_reflns_av_sigmaI/netI 0.0312
_diffrn_reflns_limit_h_max 21
_diffrn_reflns_limit_h_min -26
_diffrn_reflns_limit_k_max 22
_diffrn_reflns_limit_k_min -24
_diffrn_reflns_limit_l_max 12
_diffrn_reflns_limit_l_min -12
_diffrn_reflns_number 20198
_diffrn_reflns_theta_full 25.50
_diffrn_reflns_theta_max 25.50
_diffrn_reflns_theta_min 3.31
_exptl_absorpt_coefficient_mu 1.118
_exptl_absorpt_correction_T_max 0.543
_exptl_absorpt_correction_T_min 0.394
_exptl_absorpt_correction_type multi-scan
_exptl_absorpt_process_details 'Jacobson, R. (1998) Private communication'
_exptl_crystal_colour blue
_exptl_crystal_density_diffrn 1.262
_exptl_crystal_density_method 'not measured'
_exptl_crystal_description prism
_exptl_crystal_F_000 1940
_exptl_crystal_size_max 0.40
_exptl_crystal_size_mid 0.35
_exptl_crystal_size_min 0.28
_refine_diff_density_max 1.333
_refine_diff_density_min -0.697
_refine_diff_density_rms 0.098
_refine_ls_extinction_method none
_refine_ls_goodness_of_fit_ref 1.119
_refine_ls_hydrogen_treatment constr
_refine_ls_matrix_type full
_refine_ls_number_parameters 276
_refine_ls_number_reflns 4607
_refine_ls_number_restraints 8
_refine_ls_restrained_S_all 1.153
_refine_ls_R_factor_all 0.0537
_refine_ls_R_factor_gt 0.0489
_refine_ls_shift/su_max 0.000
_refine_ls_shift/su_mean 0.000
_refine_ls_structure_factor_coef Fsqd
_refine_ls_weighting_details 'calc w=1/[\s^2^(Fo^2^)+(0.0671P)^2^+5.9045P] where P=(Fo^2^+2Fc^2^)/3'
_refine_ls_weighting_scheme calc
_refine_ls_wR_factor_gt 0.1240
_refine_ls_wR_factor_ref 0.1281
_reflns_number_gt 4255
_reflns_number_total 4607
_reflns_threshold_expression >2sigma(I)
_cod_data_source_file c001888k.txt
_cod_data_source_block complex4
_cod_original_cell_volume 4834.8(7)
_cod_database_code 7025583

loop_
_symmetry_equiv_pos_as_xyz
'x, y, z'
'-x+1/2, y+1/2, z+1/2'
'x, -y+1/2, z'
'-x+1/2, -y, z+1/2'
'-x, -y, -z'
'x-1/2, -y-1/2, -z-1/2'
'-x, y-1/2, -z'
'x-1/2, y, -z-1/2'

loop_
_atom_site_label
_atom_site_type_symbol
_atom_site_fract_x
_atom_site_fract_y
_atom_site_fract_z
_atom_site_U_iso_or_equiv
_atom_site_adp_type
_atom_site_occupancy
_atom_site_symmetry_multiplicity
_atom_site_calc_flag
_atom_site_refinement_flags
_atom_site_disorder_assembly
_atom_site_disorder_group
Nd1 Nd 0.680995(13) 0.2500 0.70252(3) 0.03185(14) Uani 1 2 d S . .
O1 O 0.65838(13) 0.14557(14) 0.6682(3) 0.0374(6) Uani 1 1 d . . .
O2 O 0.7500(2) 0.2500 0.8558(5) 0.0661(14) Uani 1 2 d S . .
O3 O 0.7865(2) 0.2500 0.5979(5) 0.0728(16) Uani 1 2 d S . .
O4 O 0.67592(19) 0.2500 0.4580(4) 0.0429(10) Uani 1 2 d S . .
N1 N 0.5597(2) 0.2500 0.6628(4) 0.0309(10) Uani 1 2 d S . .
N2 N 0.6123(3) 0.2500 0.9143(5) 0.0592(17) Uani 1 2 d SD . .
C1 C 0.61090(18) 0.10571(19) 0.6831(4) 0.0327(9) Uani 1 1 d . . .
C2 C 0.61746(19) 0.04260(19) 0.7336(4) 0.0337(9) Uani 1 1 d . . .
C3 C 0.56425(19) 0.0061(2) 0.7502(4) 0.0371(9) Uani 1 1 d . . .
H3 H 0.5682 -0.0355 0.7853 0.045 Uiso 1 1 calc R . .
C4 C 0.5059(2) 0.0269(2) 0.7188(4) 0.0396(10) Uani 1 1 d . A .
C5 C 0.50177(19) 0.08812(19) 0.6654(4) 0.0369(9) Uani 1 1 d . . .
H5 H 0.4633 0.1037 0.6407 0.044 Uiso 1 1 calc R . .
C6 C 0.55252(18) 0.12689(19) 0.6476(4) 0.0337(9) Uani 1 1 d . . .
C7 C 0.54482(19) 0.19202(18) 0.5852(4) 0.0361(9) Uani 1 1 d . . .
H7A H 0.5707 0.1929 0.5107 0.043 Uiso 1 1 calc R . .
H7B H 0.5023 0.1959 0.5573 0.043 Uiso 1 1 calc R . .
C8 C 0.5201(3) 0.2500 0.7778(6) 0.0416(14) Uani 1 2 d S . .
C9 C 0.5503(4) 0.2844(5) 0.8873(9) 0.0499(14) Uani 0.50 1 d P . .
C10 C 0.6091(5) 0.1892(4) 0.9717(9) 0.0499(14) Uani 0.50 1 d PD . .
C11 C 0.6395(5) 0.3025(4) 0.9988(9) 0.0499(14) Uani 0.50 1 d PD . .
C12 C 0.68039(19) 0.0144(2) 0.7632(5) 0.0395(10) Uani 1 1 d . . .
C13 C 0.6768(2) -0.0538(3) 0.8216(6) 0.0548(13) Uani 1 1 d . . .
H13A H 0.6488 -0.0531 0.8918 0.082 Uiso 1 1 calc R . .
H13B H 0.7170 -0.0668 0.8501 0.082 Uiso 1 1 calc R . .
H13C H 0.6622 -0.0845 0.7597 0.082 Uiso 1 1 calc R . .
C14 C 0.7167(2) 0.0091(3) 0.6422(5) 0.0589(13) Uani 1 1 d . . .
H14A H 0.6962 -0.0206 0.5859 0.088 Uiso 1 1 calc R . .
H14B H 0.7574 -0.0070 0.6603 0.088 Uiso 1 1 calc R . .
H14C H 0.7196 0.0515 0.6035 0.088 Uiso 1 1 calc R . .
C15 C 0.7153(2) 0.0567(2) 0.8568(5) 0.0528(12) Uani 1 1 d . . .
H15A H 0.7214 0.0996 0.8217 0.079 Uiso 1 1 calc R . .
H15B H 0.7546 0.0371 0.8746 0.079 Uiso 1 1 calc R . .
H15C H 0.6919 0.0602 0.9334 0.079 Uiso 1 1 calc R . .
C16 C 0.4482(2) -0.0146(2) 0.7412(5) 0.0495(11) Uani 1 1 d D . .
C17 C 0.4647(7) -0.0863(6) 0.7147(13) 0.0765(16) Uani 0.50 1 d PD A 1
C17' C 0.4635(7) -0.0850(6) 0.7786(14) 0.0765(16) Uani 0.50 1 d PD A 2
C18 C 0.3992(9) -0.0104(17) 0.638(2) 0.0765(16) Uani 0.50 1 d PD A 1
C18' C 0.4079(9) -0.0079(17) 0.626(2) 0.0765(16) Uani 0.50 1 d PD A 2
C19 C 0.4256(6) -0.0057(7) 0.8725(12) 0.0765(16) Uani 0.50 1 d PD A 1
C19' C 0.4111(6) 0.0210(7) 0.8430(13) 0.0765(16) Uani 0.50 1 d PD A 2
C20 C 0.7965(3) 0.2500 0.9349(6) 0.0461(15) Uani 1 2 d S . .
C21 C 0.8224(2) 0.1927(3) 0.9783(5) 0.0512(12) Uani 1 1 d . . .
H21 H 0.8063 0.1529 0.9510 0.061 Uiso 1 1 calc R . .
C22 C 0.8713(2) 0.1926(2) 1.0609(4) 0.0506(12) Uani 1 1 d . . .
H22 H 0.8882 0.1528 1.0869 0.061 Uiso 1 1 calc R . .
C23 C 0.8956(3) 0.2500 1.1055(6) 0.0428(14) Uani 1 2 d S . .
C24 C 0.9484(4) 0.2500 1.1969(6) 0.060(2) Uani 1 2 d S . .
H24A H 0.9578 0.2057 1.2211 0.090 Uiso 0.50 1 calc PR . .
H24B H 0.9373 0.2749 1.2704 0.090 Uiso 0.50 1 calc PR . .
H24C H 0.9840 0.2694 1.1579 0.090 Uiso 0.50 1 calc PR . .
C25 C 0.8255(3) 0.3060(4) 0.6044(8) 0.086(2) Uani 1 1 d . . .
H25A H 0.8367 0.3158 0.6910 0.103 Uiso 1 1 calc R . .
H25B H 0.8055 0.3441 0.5679 0.103 Uiso 1 1 calc R . .
C26 C 0.8805(3) 0.2865(4) 0.5297(8) 0.102(3) Uani 1 1 d . . .
H26A H 0.9180 0.3032 0.5681 0.123 Uiso 1 1 calc R . .
H26B H 0.8776 0.3032 0.4443 0.123 Uiso 1 1 calc R . .
C27 C 0.6888(3) 0.3061(3) 0.3822(6) 0.0677(16) Uani 1 1 d . . .
H27A H 0.7064 0.3408 0.4334 0.081 Uiso 1 1 calc R . .
H27B H 0.6511 0.3223 0.3437 0.081 Uiso 1 1 calc R . .
C28 C 0.7327(4) 0.2855(3) 0.2850(5) 0.0799(19) Uani 1 1 d . . .
H28A H 0.7202 0.3021 0.2031 0.096 Uiso 1 1 calc R . .
H28B H 0.7736 0.3021 0.3039 0.096 Uiso 1 1 calc R . .

loop_
_atom_site_aniso_label
_atom_site_aniso_U_11
_atom_site_aniso_U_22
_atom_site_aniso_U_33
_atom_site_aniso_U_23
_atom_site_aniso_U_13
_atom_site_aniso_U_12
Nd1 0.02389(19) 0.0351(2) 0.0365(2) 0.000 0.00013(11) 0.000
O1 0.0293(14) 0.0372(15) 0.0458(15) 0.0022(13) -0.0004(13) -0.0016(12)
O2 0.037(3) 0.103(4) 0.058(3) 0.000 -0.017(2) 0.000
O3 0.033(3) 0.108(5) 0.077(4) 0.000 0.014(3) 0.000
O4 0.052(3) 0.043(2) 0.034(2) 0.000 0.0071(18) 0.000
N1 0.026(2) 0.031(2) 0.036(2) 0.000 -0.0054(19) 0.000
N2 0.035(3) 0.108(5) 0.035(3) 0.000 0.000(2) 0.000
C1 0.033(2) 0.032(2) 0.034(2) -0.0031(17) 0.0007(16) -0.0012(17)
C2 0.037(2) 0.0305(19) 0.033(2) -0.0034(17) -0.0008(17) 0.0034(17)
C3 0.042(2) 0.030(2) 0.039(2) -0.0015(17) 0.001(2) -0.0022(17)
C4 0.038(2) 0.036(2) 0.045(2) -0.0026(18) 0.0013(18) -0.0043(19)
C5 0.031(2) 0.033(2) 0.047(2) -0.0022(19) -0.0025(18) -0.0019(17)
C6 0.032(2) 0.035(2) 0.034(2) -0.0028(17) -0.0023(16) -0.0002(16)
C7 0.032(2) 0.032(2) 0.044(2) -0.0016(18) -0.0094(17) -0.0016(17)
C8 0.035(3) 0.046(3) 0.044(3) 0.000 0.006(3) 0.000
C9 0.045(4) 0.053(3) 0.051(3) -0.003(3) 0.003(3) 0.006(2)
C10 0.045(4) 0.053(3) 0.051(3) -0.003(3) 0.003(3) 0.006(2)
C11 0.045(4) 0.053(3) 0.051(3) -0.003(3) 0.003(3) 0.006(2)
C12 0.038(2) 0.037(2) 0.044(2) 0.002(2) 0.0000(17) 0.0011(18)
C13 0.053(3) 0.038(3) 0.073(3) 0.005(2) -0.011(2) 0.009(2)
C14 0.041(3) 0.077(4) 0.058(3) -0.001(3) 0.005(2) 0.019(3)
C15 0.050(3) 0.052(3) 0.057(3) 0.003(2) -0.020(2) 0.002(2)
C16 0.042(3) 0.049(3) 0.058(3) 0.005(2) 0.003(2) -0.009(2)
C17 0.063(3) 0.082(3) 0.085(4) 0.018(3) -0.006(3) -0.034(3)
C17' 0.063(3) 0.082(3) 0.085(4) 0.018(3) -0.006(3) -0.034(3)
C18 0.063(3) 0.082(3) 0.085(4) 0.018(3) -0.006(3) -0.034(3)
C18' 0.063(3) 0.082(3) 0.085(4) 0.018(3) -0.006(3) -0.034(3)
C19 0.063(3) 0.082(3) 0.085(4) 0.018(3) -0.006(3) -0.034(3)
C19' 0.063(3) 0.082(3) 0.085(4) 0.018(3) -0.006(3) -0.034(3)
C20 0.030(3) 0.068(4) 0.040(3) 0.000 -0.001(3) 0.000
C21 0.043(3) 0.059(3) 0.052(3) 0.001(3) -0.008(2) -0.013(2)
C22 0.043(3) 0.057(3) 0.051(3) 0.012(2) -0.004(2) -0.002(2)
C23 0.029(3) 0.068(4) 0.031(3) 0.000 0.000(2) 0.000
C24 0.047(4) 0.090(6) 0.045(4) 0.000 -0.012(3) 0.000
C25 0.053(4) 0.117(6) 0.088(5) -0.001(4) 0.016(3) -0.015(3)
C26 0.043(3) 0.150(7) 0.114(5) 0.014(5) 0.008(4) -0.003(4)
C27 0.092(4) 0.053(3) 0.058(3) 0.017(3) 0.022(3) 0.006(3)
C28 0.097(5) 0.084(4) 0.058(3) 0.003(3) 0.024(3) -0.018(4)

loop_
_atom_type_symbol
_atom_type_description
_atom_type_scat_dispersion_real
_atom_type_scat_dispersion_imag
_atom_type_scat_source
C C 0.0033 0.0016 'International Tables Vol C Tables 4.2.6.8 and 6.1.1.4'
H H 0.0000 0.0000 'International Tables Vol C Tables 4.2.6.8 and 6.1.1.4'
N N 0.0061 0.0033 'International Tables Vol C Tables 4.2.6.8 and 6.1.1.4'
O O 0.0106 0.0060 'International Tables Vol C Tables 4.2.6.8 and 6.1.1.4'
Nd Nd -0.1943 3.0179 'International Tables Vol C Tables 4.2.6.8 and 6.1.1.4'

loop_
_geom_angle_atom_site_label_1
_geom_angle_atom_site_label_2
_geom_angle_atom_site_label_3
_geom_angle
_geom_angle_site_symmetry_1
_geom_angle_site_symmetry_3
O2 Nd1 O1 105.70(7) . 3
O2 Nd1 O1 105.70(7) . .
O1 Nd1 O1 148.02(15) 3 .
O2 Nd1 O3 73.26(19) . .
O1 Nd1 O3 97.31(8) 3 .
O1 Nd1 O3 97.31(8) . .
O2 Nd1 O4 139.80(17) . .
O1 Nd1 O4 80.01(8) 3 .
O1 Nd1 O4 80.01(8) . .
O3 Nd1 O4 66.54(16) . .
O2 Nd1 N1 141.73(17) . .
O1 Nd1 N1 75.86(7) 3 .
O1 Nd1 N1 75.86(7) . .
O3 Nd1 N1 145.01(16) . .
O4 Nd1 N1 78.47(14) . .
O2 Nd1 N2 76.15(18) . .
O1 Nd1 N2 90.85(8) 3 .
O1 Nd1 N2 90.85(8) . .
O3 Nd1 N2 149.41(18) . .
O4 Nd1 N2 144.05(15) . .
N1 Nd1 N2 65.58(15) . .
C1 O1 Nd1 138.1(3) . .
C20 O2 Nd1 172.4(5) . .
C25 O3 C25 106.9(7) . 3
C25 O3 Nd1 120.8(3) . .
C25 O3 Nd1 120.8(3) 3 .
C27 O4 C27 106.7(5) . 3
C27 O4 Nd1 123.7(3) . .
C27 O4 Nd1 123.7(3) 3 .
C7 N1 C7 106.5(4) 3 .
C7 N1 C8 109.2(3) 3 .
C7 N1 C8 109.2(3) . .
C7 N1 Nd1 107.7(2) 3 .
C7 N1 Nd1 107.7(2) . .
C8 N1 Nd1 116.1(3) . .
C10 N2 C10 127.4(9) 3 .
C10 N2 C11 29.0(5) 3 .
C10 N2 C11 113.2(7) . .
C10 N2 C11 113.2(7) 3 3
C10 N2 C11 29.0(5) . 3
C11 N2 C11 90.0(8) . 3
C10 N2 C9 116.4(7) 3 3
C10 N2 C9 68.3(6) . 3
C11 N2 C9 140.2(6) . 3
C11 N2 C9 97.2(6) 3 3
C10 N2 C9 68.3(6) 3 .
C10 N2 C9 116.4(7) . .
C11 N2 C9 97.2(6) . .
C11 N2 C9 140.2(6) 3 .
C9 N2 C9 54.1(7) 3 .
C10 N2 Nd1 113.3(5) 3 .
C10 N2 Nd1 113.3(5) . .
C11 N2 Nd1 106.2(5) . .
C11 N2 Nd1 106.2(5) 3 .
C9 N2 Nd1 109.1(4) 3 .
C9 N2 Nd1 109.1(4) . .
O1 C1 C6 119.0(4) . .
O1 C1 C2 122.2(4) . .
C6 C1 C2 118.8(4) . .
C3 C2 C1 117.3(4) . .
C3 C2 C12 121.3(4) . .
C1 C2 C12 121.3(4) . .
C4 C3 C2 124.7(4) . .
C4 C3 H3 117.7 . .
C2 C3 H3 117.7 . .
C5 C4 C3 116.2(4) . .
C5 C4 C16 121.0(4) . .
C3 C4 C16 122.9(4) . .
C6 C5 C4 122.0(4) . .
C6 C5 H5 119.0 . .
C4 C5 H5 119.0 . .
C5 C6 C1 121.0(4) . .
C5 C6 C7 119.1(4) . .
C1 C6 C7 119.9(4) . .
N1 C7 C6 116.2(3) . .
N1 C7 H7A 108.2 . .
C6 C7 H7A 108.2 . .
N1 C7 H7B 108.2 . .
C6 C7 H7B 108.2 . .
H7A C7 H7B 107.4 . .
N1 C8 C9 112.4(5) . .
N1 C8 C9 112.4(5) . 3
C9 C8 C9 55.5(8) . 3
C9 C9 C8 62.2(4) 3 .
C9 C9 N2 63.0(4) 3 .
C8 C9 N2 108.0(6) . .
C9 C9 C10 109.1(5) 3 3
C8 C9 C10 155.1(8) . 3
N2 C9 C10 51.3(4) . 3
C11 C10 N2 85.4(10) 3 .
C11 C10 C9 145.7(11) 3 3
N2 C10 C9 60.5(5) . 3
C10 C11 N2 65.5(8) 3 .
C14 C12 C2 108.7(4) . .
C14 C12 C15 109.7(4) . .
C2 C12 C15 111.6(4) . .
C14 C12 C13 107.9(4) . .
C2 C12 C13 112.6(4) . .
C15 C12 C13 106.2(4) . .
C12 C13 H13A 109.5 . .
C12 C13 H13B 109.5 . .
H13A C13 H13B 109.5 . .
C12 C13 H13C 109.5 . .
H13A C13 H13C 109.5 . .
H13B C13 H13C 109.5 . .
C12 C14 H14A 109.5 . .
C12 C14 H14B 109.5 . .
H14A C14 H14B 109.5 . .
C12 C14 H14C 109.5 . .
H14A C14 H14C 109.5 . .
H14B C14 H14C 109.5 . .
C12 C15 H15A 109.5 . .
C12 C15 H15B 109.5 . .
H15A C15 H15B 109.5 . .
C12 C15 H15C 109.5 . .
H15A C15 H15C 109.5 . .
H15B C15 H15C 109.5 . .
C19 C16 C18' 124.0(13) . .
C19 C16 C18 115.7(12) . .
C18' C16 C18 9.0(15) . .
C19 C16 C17' 86.8(8) . .
C18' C16 C17' 115.0(15) . .
C18 C16 C17' 113.0(14) . .
C19 C16 C19' 26.9(6) . .
C18' C16 C19' 103.1(14) . .
C18 C16 C19' 96.5(14) . .
C17' C16 C19' 112.2(8) . .
C19 C16 C4 110.3(6) . .
C18' C16 C4 107.2(8) . .
C18 C16 C4 115.3(8) . .
C17' C16 C4 112.6(6) . .
C19' C16 C4 106.0(6) . .
C19 C16 C17 111.4(8) . .
C18' C16 C17 94.2(15) . .
C18 C16 C17 94.9(16) . .
C17' C16 C17 25.6(6) . .
C19' C16 C17 134.9(8) . .
C4 C16 C17 108.0(6) . .
O2 C20 C21 121.8(3) . 3
O2 C20 C21 121.8(3) . .
C21 C20 C21 116.4(6) 3 .
C22 C21 C20 121.9(5) . .
C22 C21 H21 119.0 . .
C20 C21 H21 119.0 . .
C23 C22 C21 121.0(5) . .
C23 C22 H22 119.5 . .
C21 C22 H22 119.5 . .
C22 C23 C22 117.8(6) 3 .
C22 C23 C24 121.1(3) 3 .
C22 C23 C24 121.1(3) . .
C23 C24 H24A 109.5 . .
C23 C24 H24B 109.5 . .
H24A C24 H24B 109.5 . .
C23 C24 H24C 109.5 . .
H24A C24 H24C 109.5 . .
H24B C24 H24C 109.5 . .
O3 C25 C26 103.5(6) . .
O3 C25 H25A 111.1 . .
C26 C25 H25A 111.1 . .
O3 C25 H25B 111.1 . .
C26 C25 H25B 111.1 . .
H25A C25 H25B 109.0 . .
C25 C26 C26 105.6(4) . 3
C25 C26 H26A 110.6 . .
C26 C26 H26A 110.6 3 .
C25 C26 H26B 110.6 . .
C26 C26 H26B 110.6 3 .
H26A C26 H26B 108.8 . .
O4 C27 C28 107.1(5) . .
O4 C27 H27A 110.3 . .
C28 C27 H27A 110.3 . .
O4 C27 H27B 110.3 . .
C28 C27 H27B 110.3 . .
H27A C27 H27B 108.6 . .
C28 C28 C27 106.7(3) 3 .
C28 C28 H28A 110.4 3 .
C27 C28 H28A 110.4 . .
C28 C28 H28B 110.4 3 .
C27 C28 H28B 110.4 . .
H28A C28 H28B 108.6 . .

loop_
_geom_bond_atom_site_label_1
_geom_bond_atom_site_label_2
_geom_bond_distance
_geom_bond_site_symmetry_2
Nd1 O2 2.232(5) .
Nd1 O1 2.239(3) 3
Nd1 O1 2.239(3) .
Nd1 O3 2.568(5) .
Nd1 O4 2.622(4) .
Nd1 N1 2.688(4) .
Nd1 N2 2.721(5) .
O1 C1 1.334(5) .
O2 C20 1.325(8) .
O3 C25 1.438(8) .
O3 C25 1.438(8) 3
O4 C27 1.441(6) .
O4 C27 1.441(6) 3
N1 C7 1.492(5) 3
N1 C7 1.492(5) .
N1 C8 1.507(8) .
N2 C10 1.399(8) 3
N2 C10 1.399(8) .
N2 C11 1.532(8) .
N2 C11 1.532(8) 3
N2 C9 1.560(10) 3
N2 C9 1.560(10) .
C1 C6 1.403(6) .
C1 C2 1.416(6) .
C2 C3 1.398(6) .
C2 C12 1.528(6) .
C3 C4 1.389(6) .
C3 H3 0.9400 .
C4 C5 1.388(6) .
C4 C16 1.546(6) .
C5 C6 1.382(6) .
C5 H5 0.9400 .
C6 C7 1.509(5) .
C7 H7A 0.9800 .
C7 H7B 0.9800 .
C8 C9 1.522(11) .
C8 C9 1.522(11) 3
C9 C9 1.418(19) 3
C9 C10 1.665(14) 3
C10 C11 0.746(11) 3
C10 C9 1.665(14) 3
C11 C10 0.746(11) 3
C12 C14 1.524(7) .
C12 C15 1.534(6) .
C12 C13 1.541(7) .
C13 H13A 0.9700 .
C13 H13B 0.9700 .
C13 H13C 0.9700 .
C14 H14A 0.9700 .
C14 H14B 0.9700 .
C14 H14C 0.9700 .
C15 H15A 0.9700 .
C15 H15B 0.9700 .
C15 H15C 0.9700 .
C16 C19 1.502(13) .
C16 C18' 1.527(16) .
C16 C18 1.539(15) .
C16 C17' 1.542(13) .
C16 C19' 1.545(14) .
C16 C17 1.546(14) .
C20 C21 1.390(6) 3
C20 C21 1.390(6) .
C21 C22 1.390(7) .
C21 H21 0.9400 .
C22 C23 1.383(6) .
C22 H22 0.9400 .
C23 C22 1.383(6) 3
C23 C24 1.515(9) .
C24 H24A 0.9700 .
C24 H24B 0.9700 .
C24 H24C 0.9700 .
C25 C26 1.501(9) .
C25 H25A 0.9800 .
C25 H25B 0.9800 .
C26 C26 1.504(16) 3
C26 H26A 0.9800 .
C26 H26B 0.9800 .
C27 C28 1.480(8) .
C27 H27A 0.9800 .
C27 H27B 0.9800 .
C28 C28 1.463(13) 3
C28 H28A 0.9800 .
C28 H28B 0.9800 .
